data_7017962
loop_
_publ_author_name
'Lombardo, Giuseppe M.'
'Thompson, Amber L.'
'Ballistreri, Francesco P.'
'Pappalardo, Andrea'
'Sfrazzetto, Giuseppe Trusso'
'Tomaselli, Gaetano A.'
'Toscano, Rosa M.'
'Punzo, Francesco'

_publ_section_title
;
 An integrated X-ray and molecular dynamics study of uranyl-salen
 structures and properties.
;
_journal_issue 7
_journal_name_full 'Dalton transactions (Cambridge, England : 2003)'
_journal_page_first 1951
_journal_page_last 1960
_journal_paper_doi 10.1039/c1dt11758k
_journal_volume 41
_journal_year 2012
_chemical_absolute_configuration ad
_chemical_formula_moiety 'C38 H44 N2 O5 U1'
_chemical_formula_sum 'C38 H44 N2 O5 U'
_chemical_formula_weight 846.81
_chemical_melting_point ?
_space_group_IT_number 4
_symmetry_cell_setting monoclinic
_symmetry_space_group_name_Hall 'P 2yb'
_symmetry_space_group_name_H-M 'P 1 21 1'
_atom_sites_solution_hydrogens geom
_atom_sites_solution_primary heavy
_audit_creation_date 10-07-09
_audit_creation_method CRYSTALS_ver_14.06
_cell_angle_alpha 90
_cell_angle_beta 109.1270(4)
_cell_angle_gamma 90
_cell_formula_units_Z 4
_cell_length_a 13.33130(10)
_cell_length_b 19.9550(2)
_cell_length_c 14.16470(10)
_cell_measurement_reflns_used 8312
_cell_measurement_temperature 150
_cell_measurement_theta_max 27
_cell_measurement_theta_min 5
_cell_volume 3560.16(5)
_computing_cell_refinement 'DENZO/SCALEPACK (Otwinowski & Minor, 1997)'
_computing_data_collection 'COLLECT (Nonius, 2001).'
_computing_data_reduction 'DENZO/SCALEPACK (Otwinowski & Minor, 1997)'
_computing_molecular_graphics 'CAMERON (Watkin et al., 1996)'
_computing_publication_material 'CRYSTALS (Betteridge et al., 2003)'
_computing_structure_refinement 'CRYSTALS (Betteridge et al., 2003)'
_computing_structure_solution 'SHELXS 86 (Sheldrick, 1986)'
_diffrn_ambient_temperature 150
_diffrn_measured_fraction_theta_full 0.992
_diffrn_measured_fraction_theta_max 0.991
_diffrn_measurement_device Area
_diffrn_measurement_device_type 'Nonius KappaCCD'
_diffrn_measurement_method \w
_diffrn_radiation_monochromator graphite
_diffrn_radiation_type 'Mo K\a'
_diffrn_radiation_wavelength 0.71073
_diffrn_reflns_av_R_equivalents 0.052
_diffrn_reflns_limit_h_max 17
_diffrn_reflns_limit_h_min -17
_diffrn_reflns_limit_k_max 25
_diffrn_reflns_limit_k_min -25
_diffrn_reflns_limit_l_max 18
_diffrn_reflns_limit_l_min -18
_diffrn_reflns_number 50334
_diffrn_reflns_theta_full 26.954
_diffrn_reflns_theta_max 27.504
_diffrn_reflns_theta_min 5.121
_diffrn_standards_number 0
_exptl_absorpt_coefficient_mu 4.603
_exptl_absorpt_correction_T_max 0.83
_exptl_absorpt_correction_T_min 0.67
_exptl_absorpt_correction_type multi-scan
_exptl_absorpt_process_details 'DENZO/SCALEPACK (Otwinowski & Minor, 1997)'
_exptl_crystal_colour clear_intense_yellow
_exptl_crystal_density_diffrn 1.580
_exptl_crystal_density_meas ?
_exptl_crystal_density_method 'not measured'
_exptl_crystal_description lath
_exptl_crystal_F_000 1672
_exptl_crystal_size_max 0.240
_exptl_crystal_size_mid 0.070
_exptl_crystal_size_min 0.040
_refine_diff_density_max 1.84
_refine_diff_density_min -2.10
_refine_ls_abs_structure_details 'Flack (1983), 0 Friedel-pairs'
_refine_ls_abs_structure_Flack 0.000(7)
_refine_ls_extinction_method None
_refine_ls_goodness_of_fit_ref 0.9229
_refine_ls_hydrogen_treatment constr
_refine_ls_matrix_type full
_refine_ls_number_parameters 859
_refine_ls_number_reflns 16169
_refine_ls_number_restraints 105
_refine_ls_R_factor_all 0.0380
_refine_ls_R_factor_gt 0.0311
_refine_ls_shift/su_max 0.0039126
_refine_ls_shift/su_mean 0.0000848
_refine_ls_structure_factor_coef Fsqd
_refine_ls_weighting_details
;
Method, part 1, Chebychev polynomial, (Watkin, 1994, Prince, 1982)
[weight] = 1.0/[A~0~*T~0~(x)+A~1~*T~1~(x) ... +A~n-1~]*T~n-1~(x)]
where A~i~ are the Chebychev coefficients listed below and x= Fcalc/Fmax
Method = Robust Weighting (Prince, 1982)
W = [weight] * [1-(deltaF/6*sigmaF)^2^]^2^
A~i~ are:
9.85 13.6 6.61 1.83
;
_refine_ls_weighting_scheme calc
_refine_ls_wR_factor_all 0.0768
_refine_ls_wR_factor_gt 0.0695
_refine_ls_wR_factor_ref 0.0768
_reflns_limit_h_max 16
_reflns_limit_h_min -17
_reflns_limit_k_max 25
_reflns_limit_k_min -25
_reflns_limit_l_max 18
_reflns_limit_l_min 0
_reflns_number_gt 14397
_reflns_number_total 16169
_reflns_threshold_expression I>2.0\s(I)
_oxford_diffrn_Wilson_B_factor 1.59
_oxford_diffrn_Wilson_scale 74.42
_oxford_refine_ls_r_factor_ref 0.0380
_oxford_refine_ls_scale 0.12813(2)
_oxford_reflns_number_all 16169
_oxford_reflns_threshold_expression_ref I>-3.0\s(I)
_oxford_structure_analysis_title 6227
_cod_data_source_file c1dt11758k.txt
_cod_data_source_block 1
_cod_depositor_comments
;
The following automatic conversions were performed:

'_chemical_melting_point' value 'not measured' was changed to '?' -
the value is undefined or not given.

Automatic conversion script
Id: cif_fix_values 1715 2011-07-08 13:25:40Z adriana 

The following automatic conversions were performed:

'_exptl_crystal_density_meas' value 'not measured' was changed to '?'
- the value is perceived as not measured.

Automatic conversion script
Id: cif_fix_values 3008 2015-01-20 13:52:24Z robertas 
;
_cod_original_sg_symbol_H-M 'P 1 21 1 '
_cod_original_formula_sum 'C38 H44 N2 O5 U1'
_cod_database_code 7017962

loop_
_symmetry_equiv_pos_as_xyz
x,y,z
-x,y+1/2,-z

loop_
_atom_site_label
_atom_site_type_symbol
_atom_site_fract_x
_atom_site_fract_y
_atom_site_fract_z
_atom_site_U_iso_or_equiv
_atom_site_occupancy
_atom_site_adp_type
_atom_site_refinement_flags_posn
_atom_site_refinement_flags_occupancy
_atom_site_disorder_assembly
_atom_site_disorder_group
U1 U 0.764528(17) 0.49760(5) 1.100366(15) 0.0172 1.0000 Uani D . . .
O2 O 0.8112(4) 0.5702(3) 1.1759(4) 0.0229 1.0000 Uani . . . .
O3 O 0.6384(4) 0.4849(3) 1.1709(3) 0.0219 1.0000 Uani . . . .
C4 C 0.6361(5) 0.5035(4) 1.2585(5) 0.0196 1.0000 Uani . . . .
C5 C 0.7188(5) 0.4892(4) 1.3470(5) 0.0208 1.0000 Uani . . . .
C6 C 0.7097(6) 0.5063(4) 1.4414(5) 0.0274 1.0000 Uani . . . .
C7 C 0.6212(6) 0.5377(4) 1.4506(5) 0.0265 1.0000 Uani . . . .
C8 C 0.5404(6) 0.5529(4) 1.3596(6) 0.0246 1.0000 Uani . . . .
C9 C 0.5468(6) 0.5373(4) 1.2686(6) 0.0246 1.0000 Uani . . . .
C10 C 0.6087(6) 0.5571(5) 1.5506(6) 0.0382 1.0000 Uani . . . .
C11 C 0.5180(9) 0.5144(6) 1.5636(7) 0.0563 1.0000 Uani . . . .
C12 C 0.5769(9) 0.6307(5) 1.5485(8) 0.0590 1.0000 Uani . . . .
C13 C 0.7104(7) 0.5470(6) 1.6374(6) 0.0586 1.0000 Uani . . . .
C14 C 0.8145(5) 0.4537(3) 1.3488(5) 0.0245 1.0000 Uani . . . .
N15 N 0.8459(4) 0.4427(3) 1.2730(4) 0.0218 1.0000 Uani . . . .
C16 C 0.9489(5) 0.4064(3) 1.2976(4) 0.0225 1.0000 Uani . . . .
C17 C 0.9552(5) 0.3759(3) 1.1999(4) 0.0214 1.0000 Uani . . . .
N18 N 0.9359(5) 0.4289(3) 1.1232(4) 0.0198 1.0000 Uani . . . .
C19 C 0.9947(6) 0.4255(4) 1.0671(5) 0.0210 1.0000 Uani . . . .
C20 C 0.9813(6) 0.4646(4) 0.9769(5) 0.0213 1.0000 Uani . . . .
C21 C 0.9136(7) 0.5194(4) 0.9492(6) 0.0239 1.0000 Uani . . . .
O22 O 0.8591(5) 0.5419(3) 1.0075(4) 0.0262 1.0000 Uani . . . .
C23 C 0.9095(8) 0.5550(4) 0.8630(6) 0.0305 1.0000 Uani . . . .
C24 C 0.9660(6) 0.5332(4) 0.8041(5) 0.0249 1.0000 Uani . . . .
C25 C 1.0350(7) 0.4780(4) 0.8281(6) 0.0264 1.0000 Uani . . . .
C26 C 1.0405(6) 0.4448(4) 0.9147(6) 0.0229 1.0000 Uani . . . .
C27 C 1.0926(8) 0.4562(5) 0.7561(6) 0.0340 1.0000 Uani . . . .
C28 C 1.1567(9) 0.5179(5) 0.7359(8) 0.0480 1.0000 Uani . . . .
C29 C 1.0133(10) 0.4343(7) 0.6576(7) 0.0559 1.0000 Uani . . . .
C30 C 1.1732(9) 0.4002(6) 0.7993(8) 0.0510 1.0000 Uani . . . .
C31 C 0.8754(5) 0.3189(3) 1.1586(5) 0.0242 1.0000 Uani . . . .
C32 C 0.8663(6) 0.2915(4) 1.0661(6) 0.0291 1.0000 Uani . . . .
C33 C 0.8029(8) 0.2366(5) 1.0284(7) 0.0382 1.0000 Uani . . . .
C34 C 0.7464(9) 0.2063(5) 1.0853(9) 0.0462 1.0000 Uani . . . .
C35 C 0.7533(7) 0.2321(4) 1.1751(8) 0.0460 1.0000 Uani . . . .
C36 C 0.8169(6) 0.2880(4) 1.2121(6) 0.0349 1.0000 Uani . . . .
C37 C 1.0432(5) 0.4513(3) 1.3502(5) 0.0267 1.0000 Uani . . . .
C38 C 1.0456(7) 0.5184(4) 1.3296(7) 0.0395 1.0000 Uani . . . .
C39 C 1.1325(7) 0.5583(5) 1.3824(8) 0.0504 1.0000 Uani . . . .
C40 C 1.2153(8) 0.5297(6) 1.4564(9) 0.0542 1.0000 Uani . . . .
C41 C 1.2150(7) 0.4629(6) 1.4772(7) 0.0481 1.0000 Uani . . . .
C42 C 1.1284(6) 0.4242(4) 1.4253(5) 0.0336 1.0000 Uani . . . .
O43 O 0.6301(4) 0.5653(2) 0.9832(3) 0.0271 1.0000 Uani D . . .
O46 O 0.7090(4) 0.4288(3) 1.0210(4) 0.0268 1.0000 Uani . . . .
C440 C 0.5166(7) 0.5498(5) 0.9454(9) 0.0400 0.416(16) Uani D P 1 1
C441 C 0.5730(8) 0.5474(4) 0.8785(6) 0.0372 0.584(16) Uani D P 1 2
C450 C 0.4884(13) 0.5147(12) 0.8554(15) 0.0628 0.416(16) Uani D P 1 1
C451 C 0.4673(9) 0.5687(10) 0.8474(10) 0.0731 0.584(16) Uani D P 1 2
H61 H 0.7663 0.4955 1.4989 0.0333 1.0000 Uiso R . . .
H81 H 0.4796 0.5747 1.3623 0.0300 1.0000 Uiso R . . .
H91 H 0.4908 0.5486 1.2110 0.0302 1.0000 Uiso R . . .
H113 H 0.5059 0.5265 1.6245 0.0838 1.0000 Uiso R . . .
H112 H 0.5368 0.4679 1.5657 0.0840 1.0000 Uiso R . . .
H111 H 0.4543 0.5222 1.5082 0.0841 1.0000 Uiso R . . .
H123 H 0.5739 0.6430 1.6130 0.0879 1.0000 Uiso R . . .
H122 H 0.6284 0.6578 1.5324 0.0880 1.0000 Uiso R . . .
H121 H 0.5082 0.6373 1.4989 0.0880 1.0000 Uiso R . . .
H131 H 0.6989 0.5597 1.6985 0.0889 1.0000 Uiso R . . .
H132 H 0.7654 0.5743 1.6281 0.0889 1.0000 Uiso R . . .
H133 H 0.7315 0.5008 1.6415 0.0889 1.0000 Uiso R . . .
H141 H 0.8574 0.4371 1.4110 0.0289 1.0000 Uiso R . . .
H161 H 0.9486 0.3693 1.3432 0.0271 1.0000 Uiso R . . .
H171 H 1.0275 0.3584 1.2124 0.0259 1.0000 Uiso R . . .
H191 H 1.0512 0.3951 1.0859 0.0252 1.0000 Uiso R . . .
H231 H 0.8680 0.5938 0.8458 0.0371 1.0000 Uiso R . . .
H241 H 0.9589 0.5562 0.7455 0.0301 1.0000 Uiso R . . .
H261 H 1.0853 0.4080 0.9340 0.0277 1.0000 Uiso R . . .
H283 H 1.2020 0.5030 0.6993 0.0728 1.0000 Uiso R . . .
H282 H 1.1999 0.5374 0.7984 0.0731 1.0000 Uiso R . . .
H281 H 1.1085 0.5514 0.6970 0.0729 1.0000 Uiso R . . .
H291 H 1.0504 0.4205 0.6130 0.0839 1.0000 Uiso R . . .
H292 H 0.9673 0.4712 0.6282 0.0838 1.0000 Uiso R . . .
H293 H 0.9720 0.3975 0.6684 0.0838 1.0000 Uiso R . . .
H303 H 1.2120 0.3908 0.7542 0.0760 1.0000 Uiso R . . .
H302 H 1.2221 0.4136 0.8630 0.0759 1.0000 Uiso R . . .
H301 H 1.1364 0.3604 0.8078 0.0759 1.0000 Uiso R . . .
H321 H 0.9035 0.3109 1.0281 0.0352 1.0000 Uiso R . . .
H331 H 0.7965 0.2202 0.9652 0.0461 1.0000 Uiso R . . .
H341 H 0.7039 0.1693 1.0606 0.0559 1.0000 Uiso R . . .
H351 H 0.7152 0.2124 1.2126 0.0552 1.0000 Uiso R . . .
H361 H 0.8208 0.3046 1.2742 0.0421 1.0000 Uiso R . . .
H381 H 0.9880 0.5379 1.2811 0.0482 1.0000 Uiso R . . .
H391 H 1.1334 0.6036 1.3680 0.0610 1.0000 Uiso R . . .
H401 H 1.2730 0.5561 1.4921 0.0650 1.0000 Uiso R . . .
H411 H 1.2719 0.4437 1.5264 0.0580 1.0000 Uiso R . . .
H421 H 1.1276 0.3791 1.4405 0.0411 1.0000 Uiso R . . .
H431 H 0.6349 0.6057 0.9931 0.0410 1.0000 Uiso R . . .
H4401 H 0.4759 0.5910 0.9379 0.0480 0.416(16) Uiso R P 1 1
H4402 H 0.4991 0.5205 0.9925 0.0481 0.416(16) Uiso R P 1 1
H4501 H 0.5312 0.5326 0.8178 0.0970 0.416(16) Uiso R P 1 1
H4502 H 0.5013 0.4672 0.8665 0.0971 0.416(16) Uiso R P 1 1
H4503 H 0.4139 0.5222 0.8193 0.0969 0.416(16) Uiso R P 1 1
H4411 H 0.6074 0.5684 0.8359 0.0461 0.584(16) Uiso R P 1 2
H4412 H 0.5752 0.4994 0.8712 0.0463 0.584(16) Uiso R P 1 2
H4511 H 0.4359 0.5632 0.7762 0.1100 0.584(16) Uiso R P 1 2
H4513 H 0.4641 0.6152 0.8648 0.1100 0.584(16) Uiso R P 1 2
H4512 H 0.4290 0.5417 0.8807 0.1099 0.584(16) Uiso R P 1 2
U101 U 0.731909(17) 0.74472(5) 0.904791(15) 0.0170 1.0000 Uani D . . .
O146 O 0.7842(5) 0.8110(3) 0.9913(4) 0.0254 1.0000 Uani . . . .
O102 O 0.6817(4) 0.6782(3) 0.8187(4) 0.0219 1.0000 Uani . . . .
O103 O 0.6351(4) 0.6963(3) 0.9940(4) 0.0227 1.0000 Uani . . . .
C104 C 0.5851(6) 0.7208(4) 1.0542(5) 0.0199 1.0000 Uani . . . .
C105 C 0.5196(6) 0.7784(4) 1.0280(5) 0.0215 1.0000 Uani . . . .
C106 C 0.4664(7) 0.8013(4) 1.0921(5) 0.0256 1.0000 Uani . . . .
C107 C 0.4751(6) 0.7699(4) 1.1817(5) 0.0251 1.0000 Uani . . . .
C110 C 0.4188(8) 0.7927(5) 1.2546(6) 0.0344 1.0000 Uani . . . .
C111 C 0.3505(8) 0.7382(6) 1.2730(7) 0.0467 1.0000 Uani . . . .
C113 C 0.3495(10) 0.8541(6) 1.2152(8) 0.0591 1.0000 Uani . . . .
C112 C 0.5030(9) 0.8124(6) 1.3549(7) 0.0504 1.0000 Uani . . . .
C108 C 0.5403(8) 0.7120(4) 1.2063(6) 0.0316 1.0000 Uani . . . .
C109 C 0.5935(6) 0.6880(4) 1.1441(6) 0.0251 1.0000 Uani . . . .
C114 C 0.5014(6) 0.8129(4) 0.9343(5) 0.0236 1.0000 Uani . . . .
N115 N 0.5531(5) 0.8066(3) 0.8716(4) 0.0203 1.0000 Uani . . . .
C116 C 0.5104(5) 0.8465(3) 0.7793(4) 0.0216 1.0000 Uani . . . .
C137 C 0.4405(5) 0.8048(3) 0.6936(4) 0.0245 1.0000 Uani . . . .
C138 C 0.4335(5) 0.7346(4) 0.6985(5) 0.0295 1.0000 Uani . . . .
C139 C 0.3635(8) 0.6994(5) 0.6191(8) 0.0444 1.0000 Uani . . . .
C140 C 0.3021(7) 0.7324(6) 0.5339(6) 0.0473 1.0000 Uani . . . .
C141 C 0.3109(7) 0.8011(6) 0.5275(6) 0.0457 1.0000 Uani . . . .
C142 C 0.3794(7) 0.8363(4) 0.6057(5) 0.0367 1.0000 Uani . . . .
C117 C 0.6038(5) 0.8764(3) 0.7518(4) 0.0223 1.0000 Uani . . . .
N118 N 0.6806(4) 0.8222(3) 0.7548(4) 0.0209 1.0000 Uani . . . .
C119 C 0.7067(5) 0.8124(3) 0.6761(5) 0.0252 1.0000 Uani . . . .
C120 C 0.7885(6) 0.7682(3) 0.6679(5) 0.0234 1.0000 Uani . . . .
C121 C 0.8674(5) 0.7408(5) 0.7533(5) 0.0218 1.0000 Uani . . . .
O122 O 0.8672(4) 0.7547(3) 0.8451(3) 0.0223 1.0000 Uani . . . .
C123 C 0.9505(6) 0.7039(4) 0.7381(5) 0.0224 1.0000 Uani . . . .
C124 C 0.9546(6) 0.6940(4) 0.6429(6) 0.0274 1.0000 Uani . . . .
C125 C 0.8787(6) 0.7208(4) 0.5573(6) 0.0257 1.0000 Uani . . . .
C126 C 0.7974(5) 0.7570(4) 0.5724(5) 0.0273 1.0000 Uani . . . .
C127 C 0.8930(7) 0.7111(5) 0.4549(6) 0.0365 1.0000 Uani . . . .
C128 C 0.9974(9) 0.7409(8) 0.4554(7) 0.0618 1.0000 Uani . . . .
C130 C 0.8866(14) 0.6387(6) 0.4281(9) 0.0872 1.0000 Uani . . . .
C129 C 0.8086(8) 0.7520(8) 0.3714(6) 0.0725 1.0000 Uani . . . .
C131 C 0.6612(6) 0.9349(3) 0.8159(5) 0.0270 1.0000 Uani . . . .
C136 C 0.6504(7) 0.9532(4) 0.9058(6) 0.0313 1.0000 Uani . . . .
C135 C 0.7043(8) 1.0098(5) 0.9579(7) 0.0360 1.0000 Uani . . . .
C134 C 0.7684(9) 1.0464(5) 0.9229(9) 0.0444 1.0000 Uani . . . .
C133 C 0.7809(9) 1.0293(5) 0.8324(9) 0.0590 1.0000 Uani . . . .
C132 C 0.7297(7) 0.9734(4) 0.7816(7) 0.0450 1.0000 Uani . . . .
O143 O 0.8626(3) 0.6717(2) 1.0163(3) 0.0261 1.0000 Uani D . . .
C144 C 0.9732(4) 0.6892(3) 1.0687(5) 0.0463 1.0000 Uani D . . .
C1450 C 0.9872(11) 0.7582(7) 1.084(5) 0.0532 0.131(18) Uani D P 2 1
C1451 C 0.9917(8) 0.7028(7) 1.1701(7) 0.0674 0.869(18) Uani D P 2 2
H1061 H 0.4237 0.8388 1.0726 0.0308 1.0000 Uiso R . . .
H1111 H 0.3211 0.7524 1.3234 0.0700 1.0000 Uiso R . . .
H1113 H 0.3923 0.6985 1.2960 0.0702 1.0000 Uiso R . . .
H1112 H 0.2937 0.7278 1.2128 0.0702 1.0000 Uiso R . . .
H1132 H 0.3125 0.8654 1.2607 0.0879 1.0000 Uiso R . . .
H1131 H 0.3926 0.8911 1.2097 0.0879 1.0000 Uiso R . . .
H1133 H 0.2990 0.8443 1.1509 0.0879 1.0000 Uiso R . . .
H1122 H 0.4679 0.8283 1.4004 0.0760 1.0000 Uiso R . . .
H1121 H 0.5477 0.8472 1.3437 0.0759 1.0000 Uiso R . . .
H1123 H 0.5455 0.7737 1.3832 0.0759 1.0000 Uiso R . . .
H1081 H 0.5466 0.6894 1.2654 0.0379 1.0000 Uiso R . . .
H1091 H 0.6358 0.6496 1.1620 0.0302 1.0000 Uiso R . . .
H1141 H 0.4444 0.8432 0.9161 0.0290 1.0000 Uiso R . . .
H1161 H 0.4679 0.8836 0.7914 0.0258 1.0000 Uiso R . . .
H1381 H 0.4746 0.7116 0.7555 0.0360 1.0000 Uiso R . . .
H1391 H 0.3583 0.6532 0.6233 0.0541 1.0000 Uiso R . . .
H1401 H 0.2549 0.7084 0.4810 0.0570 1.0000 Uiso R . . .
H1411 H 0.2701 0.8235 0.4704 0.0551 1.0000 Uiso R . . .
H1421 H 0.3844 0.8826 0.6004 0.0442 1.0000 Uiso R . . .
H1171 H 0.5758 0.8927 0.6826 0.0267 1.0000 Uiso R . . .
H1191 H 0.6697 0.8367 0.6192 0.0299 1.0000 Uiso R . . .
H1231 H 1.0034 0.6857 0.7931 0.0269 1.0000 Uiso R . . .
H1241 H 1.0107 0.6690 0.6357 0.0328 1.0000 Uiso R . . .
H1261 H 0.7464 0.7759 0.5173 0.0330 1.0000 Uiso R . . .
H1281 H 1.0031 0.7371 0.3896 0.0928 1.0000 Uiso R . . .
H1283 H 1.0007 0.7873 0.4741 0.0929 1.0000 Uiso R . . .
H1282 H 1.0546 0.7170 0.5023 0.0930 1.0000 Uiso R . . .
H1302 H 0.8984 0.6328 0.3650 0.1329 1.0000 Uiso R . . .
H1301 H 0.9397 0.6143 0.4792 0.1329 1.0000 Uiso R . . .
H1303 H 0.8176 0.6215 0.4233 0.1330 1.0000 Uiso R . . .
H1292 H 0.8183 0.7457 0.3078 0.1085 1.0000 Uiso R . . .
H1291 H 0.8140 0.7988 0.3883 0.1090 1.0000 Uiso R . . .
H1293 H 0.7386 0.7364 0.3665 0.1090 1.0000 Uiso R . . .
H1361 H 0.6073 0.9283 0.9316 0.0383 1.0000 Uiso R . . .
H1351 H 0.6960 1.0218 1.0188 0.0433 1.0000 Uiso R . . .
H1341 H 0.8039 1.0832 0.9584 0.0539 1.0000 Uiso R . . .
H1331 H 0.8250 1.0544 0.8069 0.0712 1.0000 Uiso R . . .
H1321 H 0.7402 0.9616 0.7224 0.0540 1.0000 Uiso R . . .
H1431 H 0.8609 0.6307 1.0163 0.0391 1.0000 Uiso R . . .
H1441 H 1.0121 0.6875 1.0215 0.0570 0.131(18) Uiso R P 2 1
H1442 H 1.0031 0.6569 1.1219 0.0570 0.131(18) Uiso R P 2 1
H1451 H 1.0690 0.7639 1.1308 0.0840 0.131(18) Uiso R P 2 1
H1452 H 0.9657 0.7930 1.0229 0.0840 0.131(18) Uiso R P 2 1
H1453 H 0.9336 0.7607 1.1273 0.0840 0.131(18) Uiso R P 2 1
H1443 H 0.9913 0.7293 1.0387 0.0571 0.869(18) Uiso R P 2 2
H1444 H 1.0186 0.6525 1.0628 0.0572 0.869(18) Uiso R P 2 2
H1454 H 1.0633 0.7198 1.2003 0.1050 0.869(18) Uiso R P 2 2
H1455 H 0.9406 0.7351 1.1761 0.1050 0.869(18) Uiso R P 2 2
H1456 H 0.9830 0.6619 1.2024 0.1050 0.869(18) Uiso R P 2 2

loop_
_atom_site_aniso_label
_atom_site_aniso_U_11
_atom_site_aniso_U_22
_atom_site_aniso_U_33
_atom_site_aniso_U_23
_atom_site_aniso_U_13
_atom_site_aniso_U_12
U1 0.02075(13) 0.01454(13) 0.01768(11) -0.00026(10) 0.00805(10) 0.00130(11)
O2 0.025(3) 0.023(3) 0.022(2) -0.0029(19) 0.010(2) 0.002(2)
O3 0.018(2) 0.029(3) 0.0184(19) -0.0027(18) 0.0060(17) -0.0059(19)
C4 0.019(3) 0.014(3) 0.028(3) 0.000(3) 0.010(3) -0.003(3)
C5 0.019(3) 0.024(3) 0.023(3) -0.001(3) 0.011(2) 0.001(3)
C6 0.027(3) 0.038(5) 0.023(3) -0.003(3) 0.016(3) -0.002(3)
C7 0.028(4) 0.032(4) 0.023(3) 0.000(3) 0.012(3) -0.003(3)
C8 0.021(3) 0.023(4) 0.030(4) -0.008(3) 0.009(3) -0.003(3)
C9 0.018(3) 0.021(4) 0.036(4) 0.005(3) 0.011(3) 0.001(3)
C10 0.025(3) 0.067(6) 0.027(3) -0.012(4) 0.014(3) -0.004(4)
C11 0.056(5) 0.079(8) 0.048(5) -0.005(5) 0.036(5) -0.013(5)
C12 0.075(7) 0.059(6) 0.053(5) -0.027(5) 0.034(5) 0.006(5)
C13 0.034(4) 0.110(8) 0.032(4) -0.023(5) 0.011(3) 0.010(5)
C14 0.024(3) 0.030(3) 0.021(3) 0.001(2) 0.009(2) 0.004(3)
N15 0.022(3) 0.022(3) 0.025(3) -0.004(2) 0.013(2) 0.000(2)
C16 0.027(3) 0.026(3) 0.017(2) 0.003(2) 0.009(2) 0.008(2)
C17 0.028(3) 0.020(3) 0.018(3) 0.004(2) 0.011(2) 0.007(2)
N18 0.024(3) 0.015(3) 0.022(3) -0.002(2) 0.011(2) 0.001(2)
C19 0.024(4) 0.017(3) 0.022(3) 0.003(3) 0.007(3) 0.002(3)
C20 0.026(4) 0.020(3) 0.022(3) 0.000(3) 0.013(3) -0.004(3)
C21 0.027(4) 0.026(4) 0.020(3) 0.005(3) 0.010(3) 0.002(3)
O22 0.036(3) 0.021(3) 0.030(3) 0.007(2) 0.022(3) 0.011(2)
C23 0.050(5) 0.020(4) 0.028(4) 0.003(3) 0.021(4) 0.007(4)
C24 0.026(4) 0.024(4) 0.021(3) 0.009(3) 0.004(3) 0.006(3)
C25 0.031(4) 0.027(4) 0.025(3) -0.005(3) 0.015(3) -0.004(3)
C26 0.025(3) 0.019(3) 0.029(3) 0.000(3) 0.015(3) 0.001(3)
C27 0.044(5) 0.037(4) 0.029(4) 0.003(3) 0.022(4) 0.010(4)
C28 0.057(6) 0.042(5) 0.058(6) 0.009(4) 0.038(5) 0.006(4)
C29 0.065(7) 0.071(7) 0.036(5) -0.014(5) 0.022(5) 0.010(5)
C30 0.063(6) 0.061(6) 0.047(5) 0.013(4) 0.042(5) 0.031(5)
C31 0.031(3) 0.017(3) 0.027(3) 0.005(2) 0.012(3) 0.010(2)
C32 0.038(4) 0.019(3) 0.031(4) 0.000(3) 0.012(3) 0.003(3)
C33 0.052(5) 0.024(4) 0.037(4) -0.001(3) 0.013(4) -0.001(4)
C34 0.036(5) 0.030(5) 0.075(7) -0.010(4) 0.022(5) -0.005(4)
C35 0.048(5) 0.023(4) 0.085(6) -0.006(4) 0.045(5) -0.004(3)
C36 0.039(4) 0.031(4) 0.045(4) -0.001(3) 0.028(4) 0.001(3)
C37 0.026(3) 0.033(3) 0.021(3) -0.009(2) 0.008(2) 0.006(3)
C38 0.031(4) 0.036(4) 0.044(4) -0.007(3) 0.003(3) 0.006(3)
C39 0.027(4) 0.040(5) 0.065(6) -0.024(4) -0.011(4) -0.001(3)
C40 0.032(5) 0.062(6) 0.062(6) -0.034(5) 0.007(4) -0.002(4)
C41 0.023(4) 0.084(8) 0.030(4) -0.010(4) -0.001(3) 0.006(4)
C42 0.033(4) 0.044(4) 0.024(3) -0.001(3) 0.009(3) 0.012(3)
O43 0.029(2) 0.020(2) 0.029(2) 0.0045(18) 0.005(2) 0.0028(19)
O46 0.028(3) 0.024(3) 0.027(2) -0.002(2) 0.007(2) 0.000(2)
C440 0.028(6) 0.042(7) 0.042(7) -0.003(6) 0.001(6) 0.009(6)
C441 0.035(5) 0.032(5) 0.034(5) -0.001(4) -0.003(4) -0.005(4)
C450 0.047(9) 0.055(10) 0.059(9) -0.020(8) -0.020(8) 0.007(8)
C451 0.052(7) 0.070(9) 0.068(8) -0.002(7) -0.020(7) -0.002(7)
U101 0.02072(13) 0.01522(14) 0.01723(11) 0.00019(10) 0.00912(10) 0.00097(11)
O146 0.033(3) 0.022(3) 0.026(2) -0.0044(19) 0.016(2) 0.000(2)
O102 0.025(3) 0.021(3) 0.024(2) 0.0019(19) 0.012(2) -0.002(2)
O103 0.029(3) 0.018(3) 0.028(2) 0.0037(19) 0.020(2) 0.005(2)
C104 0.030(4) 0.014(3) 0.021(3) -0.002(2) 0.016(3) 0.002(3)
C105 0.024(4) 0.020(3) 0.025(3) 0.003(3) 0.013(3) 0.007(3)
C106 0.033(4) 0.025(4) 0.024(3) 0.003(3) 0.016(3) 0.013(3)
C107 0.033(4) 0.028(4) 0.019(3) 0.006(3) 0.015(3) 0.012(3)
C110 0.048(5) 0.042(5) 0.024(3) 0.005(3) 0.025(4) 0.016(4)
C111 0.059(5) 0.058(6) 0.037(4) 0.004(4) 0.035(4) 0.006(5)
C113 0.090(8) 0.062(6) 0.044(5) 0.021(5) 0.048(6) 0.048(6)
C112 0.061(6) 0.067(7) 0.030(4) -0.011(4) 0.024(4) 0.012(5)
C108 0.050(5) 0.031(4) 0.023(3) 0.006(3) 0.025(4) 0.008(4)
C109 0.023(4) 0.029(4) 0.029(4) 0.008(3) 0.015(3) 0.010(3)
C114 0.026(4) 0.024(4) 0.026(3) -0.001(3) 0.016(3) 0.004(3)
N115 0.027(3) 0.022(3) 0.014(2) 0.004(2) 0.010(2) 0.001(2)
C116 0.030(3) 0.020(3) 0.017(3) 0.007(2) 0.010(2) 0.011(2)
C137 0.023(3) 0.033(3) 0.019(3) -0.009(2) 0.010(2) 0.004(2)
C138 0.028(3) 0.036(4) 0.024(3) -0.001(3) 0.008(2) 0.003(3)
C139 0.049(5) 0.041(5) 0.049(5) -0.012(4) 0.023(4) -0.007(4)
C140 0.032(4) 0.077(8) 0.029(4) -0.017(4) 0.005(3) 0.004(5)
C141 0.035(5) 0.073(7) 0.023(4) -0.002(4) 0.002(3) 0.016(4)
C142 0.041(4) 0.045(5) 0.023(3) 0.002(3) 0.011(3) 0.016(3)
C117 0.027(3) 0.022(3) 0.020(3) 0.003(2) 0.010(2) 0.009(2)
N118 0.027(3) 0.015(2) 0.027(3) -0.0007(19) 0.016(2) 0.002(2)
C119 0.025(3) 0.030(3) 0.024(3) 0.006(2) 0.012(3) 0.003(3)
C120 0.028(3) 0.026(3) 0.020(3) 0.002(2) 0.013(3) 0.003(2)
C121 0.022(3) 0.024(4) 0.023(3) -0.003(3) 0.012(3) -0.010(3)
O122 0.024(2) 0.026(3) 0.022(2) 0.0005(19) 0.0135(18) 0.001(2)
C123 0.024(4) 0.023(4) 0.023(3) -0.005(3) 0.011(3) -0.005(3)
C124 0.019(3) 0.027(4) 0.040(4) -0.001(3) 0.014(3) 0.002(3)
C125 0.019(3) 0.036(4) 0.029(3) -0.011(3) 0.016(3) -0.010(3)
C126 0.022(3) 0.036(5) 0.023(3) 0.002(3) 0.008(2) -0.002(3)
C127 0.031(4) 0.055(5) 0.029(3) -0.015(3) 0.016(3) -0.008(3)
C128 0.069(6) 0.082(7) 0.054(5) -0.012(6) 0.048(5) -0.026(6)
C130 0.177(15) 0.051(6) 0.066(7) -0.035(5) 0.083(9) -0.039(8)
C129 0.060(6) 0.136(11) 0.023(3) -0.012(6) 0.017(4) 0.023(7)
C131 0.036(4) 0.019(3) 0.027(3) 0.002(2) 0.012(3) 0.006(3)
C136 0.041(4) 0.022(3) 0.031(4) 0.001(3) 0.012(3) -0.001(3)
C135 0.043(5) 0.023(5) 0.038(4) -0.005(3) 0.008(4) 0.001(4)
C134 0.039(5) 0.030(4) 0.064(5) -0.015(4) 0.016(4) -0.003(4)
C133 0.059(6) 0.038(5) 0.098(8) -0.005(5) 0.050(6) -0.012(4)
C132 0.053(5) 0.037(4) 0.063(5) 0.000(4) 0.043(5) -0.006(4)
O143 0.023(2) 0.022(2) 0.032(2) 0.0042(19) 0.0071(19) 0.0042(18)
C144 0.037(3) 0.052(4) 0.048(4) 0.002(3) 0.011(3) -0.005(3)
C1450 0.047(10) 0.054(8) 0.055(10) -0.002(10) 0.011(10) -0.007(10)
C1451 0.073(7) 0.065(7) 0.059(5) -0.007(5) 0.013(5) -0.014(6)

loop_
_atom_type_symbol
_atom_type_scat_dispersion_real
_atom_type_scat_dispersion_imag
_atom_type_scat_Cromer_Mann_a1
_atom_type_scat_Cromer_Mann_b1
_atom_type_scat_Cromer_Mann_a2
_atom_type_scat_Cromer_Mann_b2
_atom_type_scat_Cromer_Mann_a3
_atom_type_scat_Cromer_Mann_b3
_atom_type_scat_Cromer_Mann_a4
_atom_type_scat_Cromer_Mann_b4
_atom_type_scat_Cromer_Mann_c
_atom_type_scat_source
C 0.0033 0.0016 2.3100 20.8439 1.0200 10.2075 1.5886 0.5687 0.8650 51.6512 0.2156 'International Tables Vol C 4.2.6.8 and 6.1.1.4'
H 0.0000 0.0000 0.4930 10.5109 0.3229 26.1257 0.1402 3.1424 0.0408 57.7998 0.0030 'International Tables Vol C 4.2.6.8 and 6.1.1.4'
N 0.0061 0.0033 12.2126 0.0057 3.1322 9.8933 2.0125 28.9975 1.1663 0.5826 -11.5290 'International Tables Vol C 4.2.6.8 and 6.1.1.4'
O 0.0106 0.0060 3.0485 13.2771 2.2868 5.7011 1.5463 0.3239 0.8670 32.9089 0.2508 'International Tables Vol C 4.2.6.8 and 6.1.1.4'
U -9.6767 9.6646 36.0228 0.5293 23.4128 3.3253 14.9491 16.0927 4.1880 100.6130 13.3966 'International Tables Vol C 4.2.6.8 and 6.1.1.4'

loop_
_geom_angle_atom_site_label_1
_geom_angle_atom_site_label_2
_geom_angle_atom_site_label_3
_geom_angle
_geom_angle_publ_flag
O2 U1 O3 89.4(2) yes
O2 U1 N15 79.6(2) yes
O3 U1 N15 70.83(17) yes
O2 U1 N18 103.5(2) yes
O3 U1 N18 130.24(19) yes
N15 U1 N18 64.91(16) yes
O2 U1 O22 83.2(2) yes
O3 U1 O22 160.4(2) yes
N15 U1 O22 125.00(19) yes
N18 U1 O22 69.26(18) yes
O2 U1 O43 89.6(2) yes
O3 U1 O43 82.69(18) yes
N15 U1 O43 151.34(15) yes
N18 U1 O43 143.74(16) yes
O22 U1 O43 79.19(19) yes
O2 U1 O46 175.6(3) yes
O3 U1 O46 88.7(2) yes
N15 U1 O46 103.4(2) yes
N18 U1 O46 80.7(2) yes
O22 U1 O46 97.4(2) yes
O43 U1 O46 86.3(2) yes
U1 O3 C4 130.4(4) yes
O3 C4 C5 122.4(6) yes
O3 C4 C9 120.9(7) yes
C5 C4 C9 116.6(6) yes
C4 C5 C6 120.5(6) yes
C4 C5 C14 123.0(5) yes
C6 C5 C14 116.5(6) yes
C5 C6 C7 122.4(7) yes
C5 C6 H61 118.0 no
C7 C6 H61 119.6 no
C6 C7 C8 115.5(6) yes
C6 C7 C10 124.0(7) yes
C8 C7 C10 120.5(7) yes
C7 C8 C9 123.4(7) yes
C7 C8 H81 118.3 no
C9 C8 H81 118.3 no
C4 C9 C8 121.5(8) yes
C4 C9 H91 119.0 no
C8 C9 H91 119.5 no
C7 C10 C11 107.4(7) yes
C7 C10 C12 109.9(7) yes
C11 C10 C12 108.1(8) yes
C7 C10 C13 112.2(6) yes
C11 C10 C13 111.0(8) yes
C12 C10 C13 108.2(8) yes
C10 C11 H113 109.8 no
C10 C11 H112 109.3 no
H113 C11 H112 109.5 no
C10 C11 H111 109.3 no
H113 C11 H111 109.3 no
H112 C11 H111 109.6 no
C10 C12 H123 109.0 no
C10 C12 H122 109.3 no
H123 C12 H122 109.8 no
C10 C12 H121 109.8 no
H123 C12 H121 109.5 no
H122 C12 H121 109.4 no
C10 C13 H131 109.4 no
C10 C13 H132 109.5 no
H131 C13 H132 109.2 no
C10 C13 H133 110.0 no
H131 C13 H133 109.3 no
H132 C13 H133 109.4 no
C5 C14 N15 126.1(6) yes
C5 C14 H141 116.7 no
N15 C14 H141 117.2 no
U1 N15 C14 124.6(4) yes
U1 N15 C16 119.9(3) yes
C14 N15 C16 114.4(5) yes
N15 C16 C17 107.5(5) yes
N15 C16 C37 112.2(5) yes
C17 C16 C37 113.1(5) yes
N15 C16 H161 108.5 no
C17 C16 H161 108.0 no
C37 C16 H161 107.5 no
C16 C17 N18 109.3(5) yes
C16 C17 C31 113.6(5) yes
N18 C17 C31 108.5(5) yes
C16 C17 H171 108.5 no
N18 C17 H171 108.1 no
C31 C17 H171 108.8 no
C17 N18 U1 113.9(4) yes
C17 N18 C19 115.0(6) yes
U1 N18 C19 129.8(5) yes
N18 C19 C20 126.1(7) yes
N18 C19 H191 117.0 no
C20 C19 H191 116.9 no
C19 C20 C21 123.4(6) yes
C19 C20 C26 117.6(7) yes
C21 C20 C26 119.0(6) yes
C20 C21 O22 121.4(6) yes
C20 C21 C23 118.9(6) yes
O22 C21 C23 119.5(7) yes
U1 O22 C21 137.6(5) yes
C21 C23 C24 120.0(8) yes
C21 C23 H231 119.9 no
C24 C23 H231 120.1 no
C23 C24 C25 123.4(7) yes
C23 C24 H241 118.4 no
C25 C24 H241 118.2 no
C24 C25 C26 115.7(6) yes
C24 C25 C27 119.6(7) yes
C26 C25 C27 124.6(7) yes
C20 C26 C25 122.9(7) yes
C20 C26 H261 118.2 no
C25 C26 H261 118.9 no
C25 C27 C28 108.7(7) yes
C25 C27 C29 110.2(8) yes
C28 C27 C29 108.4(8) yes
C25 C27 C30 112.4(7) yes
C28 C27 C30 107.0(8) yes
C29 C27 C30 110.1(9) yes
C27 C28 H283 109.2 no
C27 C28 H282 110.1 no
H283 C28 H282 109.1 no
C27 C28 H281 110.2 no
H283 C28 H281 109.0 no
H282 C28 H281 109.1 no
C27 C29 H291 109.5 no
C27 C29 H292 109.4 no
H291 C29 H292 109.1 no
C27 C29 H293 109.8 no
H291 C29 H293 109.3 no
H292 C29 H293 109.7 no
C27 C30 H303 109.6 no
C27 C30 H302 110.0 no
H303 C30 H302 109.3 no
C27 C30 H301 109.5 no
H303 C30 H301 109.3 no
H302 C30 H301 109.2 no
C17 C31 C32 119.1(6) yes
C17 C31 C36 124.1(6) yes
C32 C31 C36 116.5(7) yes
C31 C32 C33 122.1(7) yes
C31 C32 H321 119.0 no
C33 C32 H321 118.9 no
C32 C33 C34 119.6(8) yes
C32 C33 H331 120.2 no
C34 C33 H331 120.1 no
C33 C34 C35 119.5(9) yes
C33 C34 H341 120.1 no
C35 C34 H341 120.3 no
C34 C35 C36 120.4(8) yes
C34 C35 H351 119.6 no
C36 C35 H351 120.0 no
C31 C36 C35 121.9(7) yes
C31 C36 H361 119.4 no
C35 C36 H361 118.7 no
C16 C37 C38 122.9(6) yes
C16 C37 C42 118.9(6) yes
C38 C37 C42 118.1(7) yes
C37 C38 C39 120.9(8) yes
C37 C38 H381 119.6 no
C39 C38 H381 119.5 no
C38 C39 C40 119.2(10) yes
C38 C39 H391 120.3 no
C40 C39 H391 120.5 no
C39 C40 C41 120.8(10) yes
C39 C40 H401 119.6 no
C41 C40 H401 119.6 no
C40 C41 C42 119.4(10) yes
C40 C41 H411 120.4 no
C42 C41 H411 120.2 no
C37 C42 C41 121.5(8) yes
C37 C42 H421 119.1 no
C41 C42 H421 119.4 no
U1 O43 C440 125.34(10) yes
U1 O43 H431 115.7 no
C440 O43 H431 106.6 no
U1 O43 C441 125.31(10) yes
U1 O43 H431 115.7 no
C441 O43 H431 113.5 no
O43 C440 C450 112.21(10) yes
O43 C440 H4401 109.5 no
C450 C440 H4401 110.6 no
O43 C440 H4402 109.2 no
C450 C440 H4402 105.8 no
H4401 C440 H4402 109.5 no
O43 C441 C451 112.20(10) yes
O43 C441 H4411 109.2 no
C451 C441 H4411 107.9 no
O43 C441 H4412 109.0 no
C451 C441 H4412 109.3 no
H4411 C441 H4412 109.1 no
C440 C450 H4501 106.7 no
C440 C450 H4502 111.4 no
H4501 C450 H4502 110.1 no
C440 C450 H4503 109.2 no
H4501 C450 H4503 109.9 no
H4502 C450 H4503 109.5 no
C441 C451 H4511 110.0 no
C441 C451 H4513 109.6 no
H4511 C451 H4513 109.6 no
C441 C451 H4512 108.5 no
H4511 C451 H4512 109.3 no
H4513 C451 H4512 109.8 no
O146 U101 O102 179.1(2) yes
O146 U101 O103 95.6(2) yes
O102 U101 O103 84.8(2) yes
O146 U101 N115 84.3(2) yes
O102 U101 N115 96.6(2) yes
O103 U101 N115 69.52(18) yes
O146 U101 N118 93.5(2) yes
O102 U101 N118 86.7(2) yes
O103 U101 N118 132.29(18) yes
N115 U101 N118 64.98(16) yes
O146 U101 O122 90.7(2) yes
O102 U101 O122 88.6(2) yes
O103 U101 O122 156.1(2) yes
N115 U101 O122 134.22(18) yes
N118 U101 O122 70.00(18) yes
O146 U101 O143 87.8(2) yes
O102 U101 O143 91.5(2) yes
O103 U101 O143 78.54(17) yes
N115 U101 O143 146.08(15) yes
N118 U101 O143 148.64(15) yes
O122 U101 O143 78.66(17) yes
U101 O103 C104 133.3(4) yes
O103 C104 C105 121.6(6) yes
O103 C104 C109 120.0(6) yes
C105 C104 C109 118.3(6) yes
C104 C105 C106 119.7(7) yes
C104 C105 C114 122.0(6) yes
C106 C105 C114 118.2(7) yes
C105 C106 C107 122.6(7) yes
C105 C106 H1061 117.7 no
C107 C106 H1061 119.7 no
C106 C107 C110 124.8(7) yes
C106 C107 C108 117.0(6) yes
C110 C107 C108 118.1(6) yes
C107 C110 C111 111.3(7) yes
C107 C110 C113 111.3(6) yes
C111 C110 C113 108.5(9) yes
C107 C110 C112 109.0(7) yes
C111 C110 C112 109.0(8) yes
C113 C110 C112 107.6(9) yes
C110 C111 H1111 109.5 no
C110 C111 H1113 110.0 no
H1111 C111 H1113 108.8 no
C110 C111 H1112 110.6 no
H1111 C111 H1112 109.1 no
H1113 C111 H1112 108.9 no
C110 C113 H1132 109.1 no
C110 C113 H1131 110.1 no
H1132 C113 H1131 109.2 no
C110 C113 H1133 109.7 no
H1132 C113 H1133 109.3 no
H1131 C113 H1133 109.5 no
C110 C112 H1122 109.4 no
C110 C112 H1121 109.6 no
H1122 C112 H1121 109.6 no
C110 C112 H1123 109.2 no
H1122 C112 H1123 109.4 no
H1121 C112 H1123 109.6 no
C107 C108 C109 121.6(7) yes
C107 C108 H1081 118.9 no
C109 C108 H1081 119.4 no
C104 C109 C108 120.7(7) yes
C104 C109 H1091 119.3 no
C108 C109 H1091 119.9 no
C105 C114 N115 128.1(7) yes
C105 C114 H1141 115.9 no
N115 C114 H1141 116.0 no
U101 N115 C114 125.9(5) yes
U101 N115 C116 118.9(4) yes
C114 N115 C116 114.7(6) yes
N115 C116 C137 111.8(5) yes
N115 C116 C117 108.8(5) yes
C137 C116 C117 110.2(5) yes
N115 C116 H1161 109.1 no
C137 C116 H1161 108.5 no
C117 C116 H1161 108.3 no
C116 C137 C138 122.8(6) yes
C116 C137 C142 119.5(6) yes
C138 C137 C142 117.7(6) yes
C137 C138 C139 120.0(7) yes
C137 C138 H1381 120.0 no
C139 C138 H1381 119.9 no
C138 C139 C140 120.8(9) yes
C138 C139 H1391 119.5 no
C140 C139 H1391 119.7 no
C139 C140 C141 119.5(9) yes
C139 C140 H1401 120.2 no
C141 C140 H1401 120.3 no
C140 C141 C142 120.1(9) yes
C140 C141 H1411 119.8 no
C142 C141 H1411 120.1 no
C137 C142 C141 121.9(8) yes
C137 C142 H1421 118.9 no
C141 C142 H1421 119.2 no
C116 C117 N118 108.6(5) yes
C116 C117 C131 115.9(5) yes
N118 C117 C131 109.6(5) yes
C116 C117 H1171 107.8 no
N118 C117 H1171 107.7 no
C131 C117 H1171 107.0 no
C117 N118 U101 117.6(3) yes
C117 N118 C119 117.8(5) yes
U101 N118 C119 123.9(4) yes
N118 C119 C120 126.2(6) yes
N118 C119 H1191 117.0 no
C120 C119 H1191 116.8 no
C119 C120 C121 122.3(6) yes
C119 C120 C126 118.5(6) yes
C121 C120 C126 118.8(6) yes
C120 C121 O122 120.8(7) yes
C120 C121 C123 118.0(6) yes
O122 C121 C123 120.9(7) yes
U101 O122 C121 127.6(4) yes
C121 C123 C124 120.7(7) yes
C121 C123 H1231 119.5 no
C124 C123 H1231 119.8 no
C123 C124 C125 122.7(7) yes
C123 C124 H1241 118.3 no
C125 C124 H1241 119.0 no
C124 C125 C126 116.5(6) yes
C124 C125 C127 119.3(6) yes
C126 C125 C127 124.1(7) yes
C120 C126 C125 123.3(7) yes
C120 C126 H1261 118.2 no
C125 C126 H1261 118.5 no
C125 C127 C128 110.2(7) yes
C125 C127 C130 110.4(7) yes
C128 C127 C130 111.0(10) yes
C125 C127 C129 111.5(6) yes
C128 C127 C129 103.4(9) yes
C130 C127 C129 110.2(9) yes
C127 C128 H1281 109.2 no
C127 C128 H1283 109.9 no
H1281 C128 H1283 109.4 no
C127 C128 H1282 109.3 no
H1281 C128 H1282 109.5 no
H1283 C128 H1282 109.6 no
C127 C130 H1302 110.0 no
C127 C130 H1301 109.5 no
H1302 C130 H1301 109.3 no
C127 C130 H1303 109.7 no
H1302 C130 H1303 109.5 no
H1301 C130 H1303 108.8 no
C127 C129 H1292 110.9 no
C127 C129 H1291 110.0 no
H1292 C129 H1291 109.9 no
C127 C129 H1293 108.9 no
H1292 C129 H1293 108.3 no
H1291 C129 H1293 108.9 no
C117 C131 C136 124.8(6) yes
C117 C131 C132 118.2(6) yes
C136 C131 C132 117.0(7) yes
C131 C136 C135 120.5(7) yes
C131 C136 H1361 119.4 no
C135 C136 H1361 120.1 no
C136 C135 C134 121.5(8) yes
C136 C135 H1351 119.5 no
C134 C135 H1351 119.0 no
C135 C134 C133 119.5(9) yes
C135 C134 H1341 120.4 no
C133 C134 H1341 120.1 no
C134 C133 C132 119.4(9) yes
C134 C133 H1331 120.6 no
C132 C133 H1331 120.0 no
C131 C132 C133 122.1(8) yes
C131 C132 H1321 119.1 no
C133 C132 H1321 118.8 no
U101 O143 C144 125.37(7) yes
U101 O143 H1431 126.0 no
C144 O143 H1431 105.3 no
O143 C144 C1450 112.19(10) yes
O143 C144 H1441 108.7 no
C1450 C144 H1441 94.0 no
O143 C144 H1442 108.9 no
C1450 C144 H1442 122.0 no
H1441 C144 H1442 109.5 no
O143 C144 C1451 112.15(10) yes
O143 C144 H1443 109.2 no
C1451 C144 H1443 107.7 no
O143 C144 H1444 109.2 no
C1451 C144 H1444 109.2 no
H1443 C144 H1444 109.4 no
C144 C1450 H1451 104.9 no
C144 C1450 H1452 121.4 no
H1451 C1450 H1452 111.9 no
C144 C1450 H1453 93.3 no
H1451 C1450 H1453 112.1 no
H1452 C1450 H1453 112.0 no
C144 C1451 H1454 109.7 no
C144 C1451 H1455 109.1 no
H1454 C1451 H1455 110.4 no
C144 C1451 H1456 108.5 no
H1454 C1451 H1456 110.0 no
H1455 C1451 H1456 109.1 no

loop_
_geom_bond_atom_site_label_1
_geom_bond_atom_site_label_2
_geom_bond_distance
_geom_bond_publ_flag
U1 O2 1.787(6) yes
U1 O3 2.234(4) yes
U1 N15 2.572(5) yes
U1 N18 2.593(6) yes
U1 O22 2.278(5) yes
U1 O43 2.417(4) yes
U1 O46 1.775(6) yes
O3 C4 1.306(8) yes
C4 C5 1.401(10) yes
C4 C9 1.414(9) yes
C5 C6 1.423(8) yes
C5 C14 1.453(9) yes
C6 C7 1.379(10) yes
C6 H61 0.936 no
C7 C8 1.416(11) yes
C7 C10 1.529(9) yes
C8 C9 1.356(10) yes
C8 H81 0.932 no
C9 H91 0.935 no
C10 C11 1.539(12) yes
C10 C12 1.526(13) yes
C10 C13 1.516(12) yes
C11 H113 0.959 no
C11 H112 0.960 no
C11 H111 0.961 no
C12 H123 0.959 no
C12 H122 0.959 no
C12 H121 0.963 no
C13 H131 0.961 no
C13 H132 0.958 no
C13 H133 0.961 no
C14 N15 1.292(8) yes
C14 H141 0.939 no
N15 C16 1.490(8) yes
C16 C17 1.538(8) yes
C16 C37 1.524(9) yes
C16 H161 0.983 no
C17 N18 1.477(8) yes
C17 C31 1.536(9) yes
C17 H171 0.985 no
N18 C19 1.288(8) yes
C19 C20 1.457(9) yes
C19 H191 0.936 no
C20 C21 1.391(11) yes
C20 C26 1.418(9) yes
C21 O22 1.344(8) yes
C21 C23 1.398(10) yes
C23 C24 1.366(10) yes
C23 H231 0.936 no
C24 C25 1.404(11) yes
C24 H241 0.925 no
C25 C26 1.374(10) yes
C25 C27 1.528(9) yes
C26 H261 0.929 no
C27 C28 1.576(13) yes
C27 C29 1.513(14) yes
C27 C30 1.532(13) yes
C28 H283 0.962 no
C28 H282 0.966 no
C28 H281 0.966 no
C29 H291 0.961 no
C29 H292 0.962 no
C29 H293 0.960 no
C30 H303 0.963 no
C30 H302 0.963 no
C30 H301 0.961 no
C31 C32 1.389(9) yes
C31 C36 1.396(9) yes
C32 C33 1.379(13) yes
C32 H321 0.929 no
C33 C34 1.406(13) yes
C33 H331 0.930 no
C34 C35 1.347(14) yes
C34 H341 0.928 no
C35 C36 1.395(11) yes
C35 H351 0.935 no
C36 H361 0.926 no
C37 C38 1.373(11) yes
C37 C42 1.387(10) yes
C38 C39 1.402(12) yes
C38 H381 0.932 no
C39 C40 1.372(16) yes
C39 H391 0.929 no
C40 C41 1.365(15) yes
C40 H401 0.933 no
C41 C42 1.383(12) yes
C41 H411 0.928 no
C42 H421 0.927 no
O43 C440 1.463(8) yes
O43 H431 0.818 no
O43 C441 1.472(7) yes
O43 H431 0.818 no
C440 C450 1.393(9) yes
C440 H4401 0.972 no
C440 H4402 0.972 no
C441 C451 1.398(9) yes
C441 H4411 0.965 no
C441 H4412 0.965 no
C450 H4501 0.967 no
C450 H4502 0.966 no
C450 H4503 0.968 no
C451 H4511 0.963 no
C451 H4513 0.965 no
C451 H4512 0.964 no
U101 O146 1.782(5) yes
U101 O102 1.779(6) yes
U101 O103 2.294(4) yes
U101 N115 2.588(6) yes
U101 N118 2.534(5) yes
U101 O122 2.238(4) yes
U101 O143 2.419(4) yes
O103 C104 1.335(7) yes
C104 C105 1.417(10) yes
C104 C109 1.404(10) yes
C105 C106 1.398(8) yes
C105 C114 1.443(10) yes
C106 C107 1.385(9) yes
C106 H1061 0.926 no
C107 C110 1.532(9) yes
C107 C108 1.420(11) yes
C110 C111 1.494(14) yes
C110 C113 1.525(13) yes
C110 C112 1.545(14) yes
C111 H1111 0.963 no
C111 H1113 0.962 no
C111 H1112 0.960 no
C113 H1132 0.959 no
C113 H1131 0.956 no
C113 H1133 0.958 no
C112 H1122 0.966 no
C112 H1121 0.961 no
C112 H1123 0.964 no
C108 C109 1.385(9) yes
C108 H1081 0.929 no
C109 H1091 0.936 no
C114 N115 1.296(8) yes
C114 H1141 0.939 no
N115 C116 1.477(8) yes
C116 C137 1.514(9) yes
C116 C117 1.542(8) yes
C116 H1161 0.981 no
C137 C138 1.407(10) yes
C137 C142 1.394(10) yes
C138 C139 1.393(12) yes
C138 H1381 0.935 no
C139 C140 1.383(15) yes
C139 H1391 0.928 no
C140 C141 1.382(16) yes
C140 H1401 0.936 no
C141 C142 1.376(12) yes
C141 H1411 0.927 no
C142 H1421 0.932 no
C117 N118 1.480(7) yes
C117 C131 1.522(9) yes
C117 H1171 0.983 no
N118 C119 1.286(8) yes
C119 C120 1.437(9) yes
C119 H1191 0.931 no
C120 C121 1.427(10) yes
C120 C126 1.414(8) yes
C121 O122 1.329(7) yes
C121 C123 1.406(10) yes
C123 C124 1.381(10) yes
C123 H1231 0.936 no
C124 C125 1.407(12) yes
C124 H1241 0.932 no
C125 C126 1.376(10) yes
C125 C127 1.535(9) yes
C126 H1261 0.930 no
C127 C128 1.512(12) yes
C127 C130 1.489(12) yes
C127 C129 1.568(14) yes
C128 H1281 0.963 no
C128 H1283 0.960 no
C128 H1282 0.958 no
C130 H1302 0.965 no
C130 H1301 0.962 no
C130 H1303 0.963 no
C129 H1292 0.959 no
C129 H1291 0.960 no
C129 H1293 0.965 no
C131 C136 1.378(10) yes
C131 C132 1.396(10) yes
C136 C135 1.409(12) yes
C136 H1361 0.921 no
C135 C134 1.338(13) yes
C135 H1351 0.937 no
C134 C133 1.387(14) yes
C134 H1341 0.928 no
C133 C132 1.382(12) yes
C133 H1331 0.931 no
C132 H1321 0.925 no
O143 C144 1.459(6) yes
O143 H1431 0.818 no
C144 C1450 1.396(10) yes
C144 H1441 0.972 no
C144 H1442 0.972 no
C144 C1451 1.401(8) yes
C144 H1443 0.973 no
C144 H1444 0.972 no
C1450 H1451 1.079 no
C1450 H1452 1.078 no
C1450 H1453 1.080 no
C1451 H1454 0.970 no
C1451 H1455 0.963 no
C1451 H1456 0.961 no

loop_
_geom_hbond_atom_site_label_D
_geom_hbond_atom_site_label_H
_geom_hbond_atom_site_label_A
_geom_hbond_site_symmetry_A
_geom_hbond_angle_DHA
_geom_hbond_distance_DH
_geom_hbond_distance_HA
_geom_hbond_distance_DA
_geom_hbond_publ_flag
C26 H261 O146 2_747 173 0.93 2.59 3.512(13) yes
C32 H321 C19 . 124 0.93 2.56 3.173(13) yes
C38 H381 O2 . 165 0.93 2.43 3.334(13) yes
O43 H431 O103 . 171 0.82 1.81 2.619(13) yes
C441 H4411 O102 . 138 0.96 2.45 3.230(13) yes
C106 H1061 O46 2_657 167 0.93 2.56 3.472(13) yes
C136 H1361 N115 . 121 0.92 2.60 3.172(13) yes
O143 H1431 O22 . 176 0.82 1.78 2.592(13) yes
C1450 H1452 O122 . 121 1.08 2.55 3.242(13) yes
